data_4511331
loop_
_publ_author_name
'Zhao, Xia-Xia'
'Ma, Jian-Ping'
'Dong, Yu-Bin'
'Huang, Ru-Qi'
'Lai, Tianshu'

_publ_section_title
;
 Construction of Metal&#x2212;Organic Frameworks (M = Cd(II), Co(II),
 Zn(II), and Cu(II)) Based on Semirigid Oxadiazole Bridging Ligands by
 Solution and Hydrothermal Reactions
;
_journal_issue 6
_journal_name_full 'Crystal Growth &amp; Design'
_journal_page_first 1058
_journal_paper_doi 10.1021/cg060583+
_journal_volume 7
_journal_year 2007
_chemical_formula_sum 'C40 H32 Cu N18 O8'
_chemical_formula_weight 956.38
_chemical_name_systematic
; 
 ? 
;
_space_group_IT_number 2
_symmetry_cell_setting triclinic
_symmetry_space_group_name_Hall '-P 1'
_symmetry_space_group_name_H-M 'P -1'
_atom_sites_solution_hydrogens geom
_atom_sites_solution_primary direct
_atom_sites_solution_secondary difmap
_audit_creation_method SHELXL-97
_cell_angle_alpha 77.358(5)
_cell_angle_beta 81.104(5)
_cell_angle_gamma 65.633(5)
_cell_formula_units_Z 1
_cell_length_a 7.913(2)
_cell_length_b 8.575(2)
_cell_length_c 17.175(5)
_cell_measurement_reflns_used 323
_cell_measurement_temperature 298(2)
_cell_measurement_theta_max 16.181
_cell_measurement_theta_min 2.437
_cell_volume 1033.1(5)
_computing_cell_refinement 'Bruker SMART'
_computing_data_collection 'Bruker SMART'
_computing_data_reduction 'Bruker SAINT'
_computing_molecular_graphics 'Bruker SHELXTL'
_computing_publication_material 'Bruker SHELXTL'
_computing_structure_refinement 'SHELXL-97 (Sheldrick, 1997)'
_computing_structure_solution 'SHELXS-97 (Sheldrick, 1990)'
_diffrn_ambient_temperature 298(2)
_diffrn_measured_fraction_theta_full 0.971
_diffrn_measured_fraction_theta_max 0.971
_diffrn_measurement_device_type 'CCD area detector'
_diffrn_measurement_method 'phi and omega scans'
_diffrn_radiation_monochromator graphite
_diffrn_radiation_source 'fine-focus sealed tube'
_diffrn_radiation_type MoK\a
_diffrn_radiation_wavelength 0.71073
_diffrn_reflns_av_R_equivalents 0.0556
_diffrn_reflns_av_sigmaI/netI 0.1659
_diffrn_reflns_limit_h_max 9
_diffrn_reflns_limit_h_min -9
_diffrn_reflns_limit_k_max 10
_diffrn_reflns_limit_k_min -8
_diffrn_reflns_limit_l_max 18
_diffrn_reflns_limit_l_min -20
_diffrn_reflns_number 5211
_diffrn_reflns_theta_full 25.10
_diffrn_reflns_theta_max 25.10
_diffrn_reflns_theta_min 2.44
_exptl_absorpt_coefficient_mu 0.607
_exptl_absorpt_correction_T_max 0.9940
_exptl_absorpt_correction_T_min 0.8532
_exptl_absorpt_correction_type multi-scan
_exptl_absorpt_process_details sadabs
_exptl_crystal_colour blue
_exptl_crystal_density_diffrn 1.537
_exptl_crystal_density_method 'not measured'
_exptl_crystal_description plan
_exptl_crystal_F_000 491
_exptl_crystal_size_max 0.27
_exptl_crystal_size_mid 0.14
_exptl_crystal_size_min 0.01
_refine_diff_density_max 0.501
_refine_diff_density_min -0.433
_refine_diff_density_rms 0.085
_refine_ls_extinction_method none
_refine_ls_goodness_of_fit_ref 0.983
_refine_ls_hydrogen_treatment constr
_refine_ls_matrix_type full
_refine_ls_number_parameters 304
_refine_ls_number_reflns 3583
_refine_ls_number_restraints 0
_refine_ls_restrained_S_all 0.983
_refine_ls_R_factor_all 0.1913
_refine_ls_R_factor_gt 0.0966
_refine_ls_shift/su_max 0.000
_refine_ls_shift/su_mean 0.000
_refine_ls_structure_factor_coef Fsqd
_refine_ls_weighting_details 'calc w=1/[\s^2^(Fo^2^)+(0.0926P)^2^+0.0000P] where P=(Fo^2^+2Fc^2^)/3'
_refine_ls_weighting_scheme calc
_refine_ls_wR_factor_gt 0.1921
_refine_ls_wR_factor_ref 0.2346
_reflns_number_gt 1705
_reflns_number_total 3583
_reflns_threshold_expression >2sigma(I)
_cod_data_source_file cg060583%2Bsi20060901_024314.cif
_cod_data_source_block 2
_cod_depositor_comments
;
The following automatic conversions were performed:

'_symmetry_cell_setting' value 'Triclinic' changed to 'triclinic'
according to
/usr/data/users/saulius/automatic-downloads/retrospective/ACS/lib/dictionaries/cif_core.dic
dictionary named 'cif_core.dic' version 2.4.2 from 2011-04-26.

Automatic conversion script
Id: cif_fix_values 2281 2013-09-26 08:29:07Z andrius 
;
_cod_original_sg_symbol_H-M P-1
_cod_database_code 4511331

loop_
_symmetry_equiv_pos_as_xyz
'x, y, z'
'-x, -y, -z'

loop_
_atom_site_label
_atom_site_type_symbol
_atom_site_fract_x
_atom_site_fract_y
_atom_site_fract_z
_atom_site_U_iso_or_equiv
_atom_site_adp_type
_atom_site_occupancy
_atom_site_symmetry_multiplicity
_atom_site_calc_flag
_atom_site_refinement_flags
Cu1 Cu 0.0000 0.0000 1.0000 0.0475(5) Uani 1 2 d S
N1 N -0.0546(9) 0.8831(7) 0.1103(4) 0.0410(16) Uani 1 1 d .
N2 N -0.1658(9) 0.7453(8) 0.2122(4) 0.0453(17) Uani 1 1 d .
N3 N 0.1774(10) -0.2319(8) 0.9684(4) 0.0494(18) Uani 1 1 d .
N4 N 0.4123(10) -0.4056(8) 0.9045(4) 0.0527(19) Uani 1 1 d .
N5 N 0.4621(10) -0.2516(8) 0.4628(4) 0.059(2) Uani 1 1 d .
N6 N 0.3642(10) -0.1314(8) 0.3978(4) 0.064(2) Uani 1 1 d .
N7 N 0.3283(13) 0.0432(13) 1.0858(8) 0.085(3) Uani 1 1 d .
N8 N 0.2765(12) -0.4627(9) 0.9079(4) 0.064(2) Uani 1 1 d .
N9 N -0.0635(10) 0.8087(8) 0.2444(4) 0.0524(18) Uani 1 1 d .
C1 C 0.2535(11) 0.0025(9) 0.4290(5) 0.045(2) Uani 1 1 d .
C2 C 0.1226(11) 0.1648(9) 0.3878(4) 0.042(2) Uani 1 1 d .
C3 C 0.1195(12) 0.1957(11) 0.3060(5) 0.061(2) Uani 1 1 d .
H3 H 0.2033 0.1122 0.2769 0.073 Uiso 1 1 calc R
C4 C -0.0037(12) 0.3461(11) 0.2666(5) 0.055(2) Uani 1 1 d .
H4 H -0.0053 0.3616 0.2114 0.066 Uiso 1 1 calc R
C5 C -0.1260(11) 0.4757(10) 0.3071(5) 0.046(2) Uani 1 1 d .
C6 C -0.1234(12) 0.4486(10) 0.3892(5) 0.059(2) Uani 1 1 d .
H6 H -0.2046 0.5346 0.4177 0.071 Uiso 1 1 calc R
C7 C -0.0014(11) 0.2951(10) 0.4294(5) 0.057(2) Uani 1 1 d .
H7 H -0.0017 0.2781 0.4848 0.068 Uiso 1 1 calc R
C8 C -0.2597(11) 0.6417(11) 0.2629(5) 0.057(2) Uani 1 1 d .
H8A H -0.3300 0.6145 0.2303 0.068 Uiso 1 1 calc R
H8B H -0.3468 0.7092 0.3013 0.068 Uiso 1 1 calc R
C9 C -0.1577(11) 0.7910(10) 0.1331(5) 0.048(2) Uani 1 1 d .
H9 H -0.2163 0.7622 0.0988 0.057 Uiso 1 1 calc R
C10 C -0.0017(12) 0.8886(10) 0.1798(5) 0.054(2) Uani 1 1 d .
H10 H 0.0744 0.9458 0.1820 0.064 Uiso 1 1 calc R
C12 C 0.4023(10) -0.1807(10) 0.5249(5) 0.0414(19) Uani 1 1 d .
C13 C 0.4513(10) -0.2500(9) 0.6060(5) 0.042(2) Uani 1 1 d .
C14 C 0.3832(11) -0.1476(10) 0.6658(5) 0.054(2) Uani 1 1 d .
H14 H 0.3058 -0.0309 0.6529 0.065 Uiso 1 1 calc R
C15 C 0.4285(13) -0.2163(11) 0.7426(5) 0.068(3) Uani 1 1 d .
H15 H 0.3828 -0.1448 0.7811 0.082 Uiso 1 1 calc R
C16 C 0.6101(10) -0.4915(10) 0.7055(5) 0.050(2) Uani 1 1 d .
H16 H 0.6860 -0.6085 0.7190 0.060 Uiso 1 1 calc R
C17 C 0.5690(11) -0.4231(10) 0.6279(5) 0.053(2) Uani 1 1 d .
H17 H 0.6204 -0.4933 0.5890 0.063 Uiso 1 1 calc R
C18 C 0.5799(12) -0.4674(10) 0.8521(5) 0.062(3) Uani 1 1 d .
H18A H 0.6278 -0.5931 0.8586 0.074 Uiso 1 1 calc R
H18B H 0.6742 -0.4364 0.8667 0.074 Uiso 1 1 calc R
C20 C 0.1369(13) -0.3559(11) 0.9463(5) 0.064(3) Uani 1 1 d .
H20 H 0.0213 -0.3632 0.9575 0.076 Uiso 1 1 calc R
C21 C 0.3515(12) -0.2684(11) 0.9407(5) 0.053(2) Uani 1 1 d .
H21 H 0.4216 -0.2072 0.9457 0.064 Uiso 1 1 calc R
C26 C 0.5399(11) -0.3884(11) 0.7648(5) 0.050(2) Uani 1 1 d .
O1 O 0.2674(7) -0.0168(6) 0.5079(3) 0.0457(14) Uani 1 1 d .
O2 O 0.2690(13) 0.0010(15) 1.0422(6) 0.145(5) Uani 1 1 d .
O3 O 0.4179(16) -0.036(2) 1.1354(7) 0.267(11) Uani 1 1 d .
O4 O 0.2928(15) 0.192(2) 1.0766(11) 0.237(8) Uani 1 1 d .

loop_
_atom_site_aniso_label
_atom_site_aniso_U_11
_atom_site_aniso_U_22
_atom_site_aniso_U_33
_atom_site_aniso_U_23
_atom_site_aniso_U_13
_atom_site_aniso_U_12
Cu1 0.0567(11) 0.0398(9) 0.0391(9) -0.0041(7) 0.0033(7) -0.0158(7)
N1 0.048(4) 0.039(4) 0.035(4) -0.003(3) -0.006(3) -0.017(3)
N2 0.044(4) 0.041(4) 0.041(4) 0.004(3) -0.002(3) -0.013(3)
N3 0.055(5) 0.042(4) 0.046(4) -0.009(3) -0.002(4) -0.014(4)
N4 0.059(5) 0.040(4) 0.044(4) -0.010(3) -0.011(4) -0.001(4)
N5 0.072(5) 0.041(4) 0.040(4) -0.010(3) 0.008(4) 0.000(4)
N6 0.082(6) 0.041(4) 0.041(4) -0.007(3) -0.001(4) 0.001(4)
N7 0.039(6) 0.057(6) 0.133(10) -0.018(7) 0.027(6) -0.002(5)
N8 0.082(6) 0.047(5) 0.059(5) -0.010(4) 0.000(4) -0.022(4)
N9 0.058(5) 0.040(4) 0.051(5) -0.005(4) -0.003(4) -0.014(4)
C1 0.055(6) 0.031(5) 0.045(5) -0.002(4) 0.002(4) -0.016(4)
C2 0.054(5) 0.033(4) 0.035(5) -0.004(4) 0.002(4) -0.016(4)
C3 0.064(6) 0.050(6) 0.056(6) -0.016(5) 0.000(5) -0.008(5)
C4 0.055(6) 0.072(6) 0.029(5) -0.007(4) -0.010(4) -0.014(5)
C5 0.044(5) 0.039(5) 0.043(5) 0.005(4) 0.005(4) -0.011(4)
C6 0.057(6) 0.038(5) 0.060(6) -0.012(4) 0.007(5) 0.000(4)
C7 0.059(6) 0.054(6) 0.041(5) -0.007(4) 0.003(4) -0.009(5)
C8 0.048(6) 0.060(6) 0.057(6) -0.001(5) 0.004(4) -0.022(5)
C9 0.049(6) 0.044(5) 0.051(6) -0.003(4) 0.002(4) -0.023(4)
C10 0.057(6) 0.044(5) 0.051(6) 0.002(4) -0.007(5) -0.015(4)
C12 0.038(5) 0.039(5) 0.045(5) -0.012(4) 0.003(4) -0.011(4)
C13 0.034(5) 0.035(5) 0.053(5) -0.012(4) 0.008(4) -0.013(4)
C14 0.064(6) 0.031(5) 0.054(6) -0.011(4) -0.006(5) -0.004(4)
C15 0.090(8) 0.039(5) 0.048(6) -0.007(4) -0.009(5) 0.002(5)
C16 0.040(5) 0.034(4) 0.055(6) -0.005(4) -0.003(4) 0.003(4)
C17 0.050(6) 0.038(5) 0.056(6) -0.019(4) 0.009(4) -0.003(4)
C18 0.062(6) 0.039(5) 0.061(6) -0.010(4) -0.013(5) 0.007(4)
C20 0.066(7) 0.058(6) 0.065(7) -0.009(5) 0.003(5) -0.025(5)
C21 0.044(6) 0.057(6) 0.051(6) -0.007(4) -0.010(4) -0.011(4)
C26 0.033(5) 0.054(6) 0.056(6) -0.008(4) -0.004(4) -0.011(4)
O1 0.049(4) 0.036(3) 0.039(3) -0.006(2) 0.004(3) -0.006(3)
O2 0.112(8) 0.251(13) 0.142(9) -0.111(9) 0.023(6) -0.113(9)
O3 0.080(8) 0.44(2) 0.134(10) 0.105(13) -0.034(7) -0.023(11)
O4 0.102(9) 0.213(14) 0.44(3) -0.181(16) 0.044(11) -0.067(10)

loop_
_atom_type_symbol
_atom_type_description
_atom_type_scat_dispersion_real
_atom_type_scat_dispersion_imag
_atom_type_scat_source
C C 0.0033 0.0016 'International Tables Vol C Tables 4.2.6.8 and 6.1.1.4'
H H 0.0000 0.0000 'International Tables Vol C Tables 4.2.6.8 and 6.1.1.4'
N N 0.0061 0.0033 'International Tables Vol C Tables 4.2.6.8 and 6.1.1.4'
O O 0.0106 0.0060 'International Tables Vol C Tables 4.2.6.8 and 6.1.1.4'
Cu Cu 0.3201 1.2651 'International Tables Vol C Tables 4.2.6.8 and 6.1.1.4'

loop_
_geom_angle_atom_site_label_1
_geom_angle_atom_site_label_2
_geom_angle_atom_site_label_3
_geom_angle
_geom_angle_site_symmetry_1
_geom_angle_site_symmetry_3
N1 Cu1 N1 180.000(1) 2_566 1_546
N1 Cu1 N3 88.3(2) 2_566 .
N1 Cu1 N3 91.7(2) 1_546 .
N1 Cu1 N3 91.7(2) 2_566 2_557
N1 Cu1 N3 88.3(2) 1_546 2_557
N3 Cu1 N3 180.0(3) . 2_557
N1 Cu1 O2 89.8(3) 2_566 .
N1 Cu1 O2 90.2(3) 1_546 .
N3 Cu1 O2 84.0(3) . .
N3 Cu1 O2 96.0(3) 2_557 .
N1 Cu1 O2 90.2(3) 2_566 2_557
N1 Cu1 O2 89.8(3) 1_546 2_557
N3 Cu1 O2 96.0(3) . 2_557
N3 Cu1 O2 84.0(3) 2_557 2_557
O2 Cu1 O2 180.000(1) . 2_557
C9 N1 C10 102.7(7) . .
C9 N1 Cu1 129.4(5) . 1_564
C10 N1 Cu1 127.8(5) . 1_564
C9 N2 N9 109.8(6) . .
C9 N2 C8 129.2(7) . .
N9 N2 C8 120.9(7) . .
C21 N3 C20 103.2(7) . .
C21 N3 Cu1 124.8(6) . .
C20 N3 Cu1 128.9(6) . .
C21 N4 N8 109.9(7) . .
C21 N4 C18 127.8(8) . .
N8 N4 C18 120.9(7) . .
C12 N5 N6 107.6(6) . .
C1 N6 N5 104.3(6) . .
O3 N7 O2 129.7(17) . .
O3 N7 O4 114.7(19) . .
O2 N7 O4 115.6(16) . .
C20 N8 N4 103.8(7) . .
C10 N9 N2 101.2(7) . .
N6 C1 O1 113.7(7) . .
N6 C1 C2 127.0(8) . .
O1 C1 C2 119.4(7) . .
C3 C2 C7 117.8(8) . .
C3 C2 C1 120.7(7) . .
C7 C2 C1 121.5(7) . .
C4 C3 C2 121.4(8) . .
C4 C3 H3 119.3 . .
C2 C3 H3 119.3 . .
C3 C4 C5 121.2(8) . .
C3 C4 H4 119.4 . .
C5 C4 H4 119.4 . .
C4 C5 C6 118.4(7) . .
C4 C5 C8 120.7(8) . .
C6 C5 C8 120.9(7) . .
C7 C6 C5 120.5(7) . .
C7 C6 H6 119.7 . .
C5 C6 H6 119.7 . .
C6 C7 C2 120.7(8) . .
C6 C7 H7 119.7 . .
C2 C7 H7 119.7 . .
N2 C8 C5 112.2(6) . .
N2 C8 H8A 109.2 . .
C5 C8 H8A 109.2 . .
N2 C8 H8B 109.2 . .
C5 C8 H8B 109.2 . .
H8A C8 H8B 107.9 . .
N1 C9 N2 110.1(7) . .
N1 C9 H9 124.9 . .
N2 C9 H9 124.9 . .
N9 C10 N1 116.1(8) . .
N9 C10 H10 121.9 . .
N1 C10 H10 121.9 . .
N5 C12 O1 111.6(7) . .
N5 C12 C13 129.5(7) . .
O1 C12 C13 118.9(6) . .
C17 C13 C14 117.5(8) . .
C17 C13 C12 120.8(7) . .
C14 C13 C12 121.7(7) . .
C15 C14 C13 120.8(8) . .
C15 C14 H14 119.6 . .
C13 C14 H14 119.6 . .
C14 C15 C26 121.8(8) . .
C14 C15 H15 119.1 . .
C26 C15 H15 119.1 . .
C17 C16 C26 120.9(7) . .
C17 C16 H16 119.6 . .
C26 C16 H16 119.6 . .
C16 C17 C13 121.1(7) . .
C16 C17 H17 119.5 . .
C13 C17 H17 119.5 . .
N4 C18 C26 110.8(7) . .
N4 C18 H18A 109.5 . .
C26 C18 H18A 109.5 . .
N4 C18 H18B 109.5 . .
C26 C18 H18B 109.5 . .
H18A C18 H18B 108.1 . .
N8 C20 N3 113.2(8) . .
N8 C20 H20 123.4 . .
N3 C20 H20 123.4 . .
N3 C21 N4 109.9(8) . .
N3 C21 H21 125.1 . .
N4 C21 H21 125.1 . .
C15 C26 C16 117.9(8) . .
C15 C26 C18 121.5(8) . .
C16 C26 C18 120.6(7) . .
C1 O1 C12 102.9(6) . .
N7 O2 Cu1 146.5(8) . .

loop_
_geom_bond_atom_site_label_1
_geom_bond_atom_site_label_2
_geom_bond_distance
_geom_bond_site_symmetry_2
Cu1 N1 2.013(6) 2_566
Cu1 N1 2.013(6) 1_546
Cu1 N3 2.037(6) .
Cu1 N3 2.037(6) 2_557
Cu1 O2 2.356(9) .
Cu1 O2 2.356(9) 2_557
N1 C9 1.320(9) .
N1 C10 1.340(9) .
N1 Cu1 2.013(6) 1_564
N2 C9 1.328(9) .
N2 N9 1.374(8) .
N2 C8 1.451(9) .
N3 C21 1.315(9) .
N3 C20 1.369(10) .
N4 C21 1.328(9) .
N4 N8 1.342(9) .
N4 C18 1.452(10) .
N5 C12 1.272(9) .
N5 N6 1.419(9) .
N6 C1 1.291(9) .
N7 O3 1.108(13) .
N7 O2 1.130(12) .
N7 O4 1.169(13) .
N8 C20 1.303(10) .
N9 C10 1.310(9) .
C1 O1 1.345(9) .
C1 C2 1.455(10) .
C2 C3 1.374(11) .
C2 C7 1.396(10) .
C3 C4 1.362(11) .
C3 H3 0.9300 .
C4 C5 1.377(10) .
C4 H4 0.9300 .
C5 C6 1.381(11) .
C5 C8 1.501(10) .
C6 C7 1.379(11) .
C6 H6 0.9300 .
C7 H7 0.9300 .
C8 H8A 0.9700 .
C8 H8B 0.9700 .
C9 H9 0.9300 .
C10 H10 0.9300 .
C12 O1 1.371(8) .
C12 C13 1.436(10) .
C13 C17 1.391(10) .
C13 C14 1.395(10) .
C14 C15 1.359(11) .
C14 H14 0.9300 .
C15 C26 1.373(10) .
C15 H15 0.9300 .
C16 C17 1.364(11) .
C16 C26 1.393(10) .
C16 H16 0.9300 .
C17 H17 0.9300 .
C18 C26 1.527(11) .
C18 H18A 0.9700 .
C18 H18B 0.9700 .
C20 H20 0.9300 .
C21 H21 0.9300 .

loop_
_geom_torsion_atom_site_label_1
_geom_torsion_atom_site_label_2
_geom_torsion_atom_site_label_3
_geom_torsion_atom_site_label_4
_geom_torsion
_geom_torsion_site_symmetry_1
N1 Cu1 N3 C21 55.2(7) 2_566
N1 Cu1 N3 C21 -124.8(7) 1_546
N3 Cu1 N3 C21 158(69) 2_557
O2 Cu1 N3 C21 -34.8(7) .
O2 Cu1 N3 C21 145.2(7) 2_557
N1 Cu1 N3 C20 -101.7(7) 2_566
N1 Cu1 N3 C20 78.3(7) 1_546
N3 Cu1 N3 C20 2(68) 2_557
O2 Cu1 N3 C20 168.3(8) .
O2 Cu1 N3 C20 -11.7(8) 2_557
C12 N5 N6 C1 0.2(9) .
C21 N4 N8 C20 0.3(9) .
C18 N4 N8 C20 -167.1(7) .
C9 N2 N9 C10 -0.1(8) .
C8 N2 N9 C10 178.7(6) .
N5 N6 C1 O1 -0.3(9) .
N5 N6 C1 C2 179.2(7) .
N6 C1 C2 C3 -6.7(13) .
O1 C1 C2 C3 172.9(7) .
N6 C1 C2 C7 174.4(8) .
O1 C1 C2 C7 -6.1(12) .
C7 C2 C3 C4 -1.8(13) .
C1 C2 C3 C4 179.2(8) .
C2 C3 C4 C5 2.2(14) .
C3 C4 C5 C6 -1.1(13) .
C3 C4 C5 C8 179.3(8) .
C4 C5 C6 C7 -0.2(13) .
C8 C5 C6 C7 179.4(8) .
C5 C6 C7 C2 0.5(13) .
C3 C2 C7 C6 0.5(13) .
C1 C2 C7 C6 179.5(8) .
C9 N2 C8 C5 116.4(9) .
N9 N2 C8 C5 -62.1(9) .
C4 C5 C8 N2 -67.6(10) .
C6 C5 C8 N2 112.8(9) .
C10 N1 C9 N2 0.3(8) .
Cu1 N1 C9 N2 -176.4(5) 1_564
N9 N2 C9 N1 -0.1(9) .
C8 N2 C9 N1 -178.8(7) .
N2 N9 C10 N1 0.3(9) .
C9 N1 C10 N9 -0.3(9) .
Cu1 N1 C10 N9 176.4(5) 1_564
N6 N5 C12 O1 0.0(9) .
N6 N5 C12 C13 177.5(8) .
N5 C12 C13 C17 -5.9(13) .
O1 C12 C13 C17 171.4(7) .
N5 C12 C13 C14 174.2(8) .
O1 C12 C13 C14 -8.4(11) .
C17 C13 C14 C15 -1.0(12) .
C12 C13 C14 C15 178.9(8) .
C13 C14 C15 C26 -1.0(15) .
C26 C16 C17 C13 -2.0(13) .
C14 C13 C17 C16 2.5(12) .
C12 C13 C17 C16 -177.4(7) .
C21 N4 C18 C26 -91.6(10) .
N8 N4 C18 C26 73.3(9) .
N4 N8 C20 N3 -0.4(10) .
C21 N3 C20 N8 0.4(10) .
Cu1 N3 C20 N8 161.0(6) .
C20 N3 C21 N4 -0.2(9) .
Cu1 N3 C21 N4 -161.9(5) .
N8 N4 C21 N3 0.0(9) .
C18 N4 C21 N3 166.2(7) .
C14 C15 C26 C16 1.5(14) .
C14 C15 C26 C18 -175.9(9) .
C17 C16 C26 C15 0.0(12) .
C17 C16 C26 C18 177.5(8) .
N4 C18 C26 C15 42.1(12) .
N4 C18 C26 C16 -135.3(8) .
N6 C1 O1 C12 0.3(9) .
C2 C1 O1 C12 -179.3(7) .
N5 C12 O1 C1 -0.2(8) .
C13 C12 O1 C1 -178.0(7) .
O3 N7 O2 Cu1 110.7(19) .
O4 N7 O2 Cu1 -71(2) .
N1 Cu1 O2 N7 122.5(19) 2_566
N1 Cu1 O2 N7 -57.5(19) 1_546
N3 Cu1 O2 N7 -149(2) .
N3 Cu1 O2 N7 31(2) 2_557
O2 Cu1 O2 N7 5(100) 2_557
